data_4511928
loop_
_publ_author_name
'Patil, Rahul S.'
'Mossine, Andrew V.'
'Kumari, Harshita'
'Barnes, Charles L.'
'Atwood, Jerry L.'

_publ_section_title
;
 Engineering Void Space Enclosed within Resorcin[4]arene-Based
 Supramolecular Frameworks
;
_journal_issue 10
_journal_name_full 'Crystal Growth &amp; Design'
_journal_page_first 5212
_journal_paper_doi 10.1021/cg501014c
_journal_volume 14
_journal_year 2014
_chemical_formula_moiety 'C40H48O8, 2(C12H8N2), 3(C2H3N1)'
_chemical_formula_sum 'C70 H73 N7 O8'
_chemical_formula_weight 1132.29
_chemical_name_common 'RsC1, bpa, acetonitrile'
_chemical_name_systematic 'C-methylresorcinol[4]arene, trans-1,2-Bis(4-pyridyl)acetylene, acetonitrile'
_space_group_IT_number 15
_symmetry_cell_setting monoclinic
_symmetry_Int_Tables_number 15
_symmetry_space_group_name_Hall '-C 2yc'
_symmetry_space_group_name_H-M 'C 1 2/c 1'
_atom_sites_solution_hydrogens geom
_atom_sites_solution_primary direct
_atom_sites_solution_secondary difmap
_audit_creation_method SHELXL-97
_cell_angle_alpha 90.00
_cell_angle_beta 104.4530(10)
_cell_angle_gamma 90.00
_cell_formula_units_Z 4
_cell_length_a 18.9176(14)
_cell_length_b 13.1485(9)
_cell_length_c 27.2310(19)
_cell_measurement_reflns_used 8134
_cell_measurement_temperature 173(2)
_cell_measurement_theta_max 26.59
_cell_measurement_theta_min 2.22
_cell_volume 6559.0(8)
_computing_cell_refinement 'APEX2 (Bruker AXS, 2008)'
_computing_data_collection 'APEX2 (Bruker AXS, 2008)'
_computing_data_reduction 'APEX2 (Bruker AXS, 2008)'
_computing_molecular_graphics 'X-SEED, Barbour, 2001'
_computing_publication_material 'CIFTAB (Sheldrick, 2013)'
_computing_structure_refinement 'SHELXL-2013 (Sheldrick, 2013)'
_computing_structure_solution 'SHELXS-2013 (Sheldrick, 2013)'
_diffrn_ambient_temperature 173(2)
_diffrn_measured_fraction_theta_full 0.995
_diffrn_measured_fraction_theta_max 0.995
_diffrn_measurement_device_type 'Bruker APEXII CCD area detector'
_diffrn_measurement_method 'omega scans'
_diffrn_radiation_monochromator graphite
_diffrn_radiation_type MoK\a
_diffrn_radiation_wavelength 0.71073
_diffrn_reflns_av_R_equivalents 0.0324
_diffrn_reflns_av_sigmaI/netI 0.0258
_diffrn_reflns_limit_h_max 24
_diffrn_reflns_limit_h_min -24
_diffrn_reflns_limit_k_max 16
_diffrn_reflns_limit_k_min -16
_diffrn_reflns_limit_l_max 34
_diffrn_reflns_limit_l_min -35
_diffrn_reflns_number 37143
_diffrn_reflns_theta_full 27.34
_diffrn_reflns_theta_max 27.34
_diffrn_reflns_theta_min 1.54
_diffrn_source 'fine-focus sealed tube'
_diffrn_standards_decay_% 0.0
_exptl_absorpt_coefficient_mu 0.076
_exptl_absorpt_correction_T_max 0.99
_exptl_absorpt_correction_T_min 0.92
_exptl_absorpt_correction_type multi-scan
_exptl_absorpt_process_details
;
 Data were corrected for decay and absorption using the program SADABS 
 (Sheldrick, G. M. (2003). SADABS. Version 2.10. University of
 G\"ottingen, Germany).
;
_exptl_crystal_colour Colourless
_exptl_crystal_density_diffrn 1.147
_exptl_crystal_density_method 'not measured'
_exptl_crystal_description Plate
_exptl_crystal_F_000 2392
_exptl_crystal_size_max 0.25
_exptl_crystal_size_mid 0.20
_exptl_crystal_size_min 0.10
_refine_diff_density_max 1.136
_refine_diff_density_min -0.404
_refine_diff_density_rms 0.069
_refine_ls_extinction_method none
_refine_ls_goodness_of_fit_ref 1.066
_refine_ls_hydrogen_treatment constr
_refine_ls_matrix_type full
_refine_ls_number_parameters 446
_refine_ls_number_reflns 7376
_refine_ls_number_restraints 15
_refine_ls_restrained_S_all 1.078
_refine_ls_R_factor_all 0.0828
_refine_ls_R_factor_gt 0.0657
_refine_ls_shift/su_max 0.000
_refine_ls_shift/su_mean 0.000
_refine_ls_structure_factor_coef Fsqd
_refine_ls_weighting_details 'calc w=1/[\s^2^(Fo^2^)+(0.1186P)^2^+7.4289P] where P=(Fo^2^+2Fc^2^)/3'
_refine_ls_weighting_scheme calc
_refine_ls_wR_factor_gt 0.1964
_refine_ls_wR_factor_ref 0.2112
_reflns_number_gt 5662
_reflns_number_total 7376
_reflns_threshold_expression >2sigma(I)
_cod_data_source_file cg501014c_si_004.cif
_cod_data_source_block h:\xrdlab~1\rsc3_l~1\rsc3_b~3\work1~1\rp244a1
_cod_depositor_comments 'Adding full bibliography for 4511919--4511929.cif.'
_cod_original_sg_symbol_H-M 'C 2/c'
_cod_database_code 4511928

loop_
_symmetry_equiv_pos_as_xyz
'x, y, z'
'-x, y, -z+1/2'
'x+1/2, y+1/2, z'
'-x+1/2, y+1/2, -z+1/2'
'-x, -y, -z'
'x, -y, z-1/2'
'-x+1/2, -y+1/2, -z'
'x+1/2, -y+1/2, z-1/2'

loop_
_atom_site_label
_atom_site_type_symbol
_atom_site_fract_x
_atom_site_fract_y
_atom_site_fract_z
_atom_site_U_iso_or_equiv
_atom_site_adp_type
_atom_site_occupancy
_atom_site_symmetry_multiplicity
_atom_site_calc_flag
_atom_site_refinement_flags
_atom_site_disorder_assembly
_atom_site_disorder_group
O1 O 0.01014(9) 0.23660(11) 0.44002(6) 0.0328(4) Uani 1 1 d . . .
H1 H 0.0303 0.2888 0.4550 0.039 Uiso 1 1 calc R . .
O2 O 0.24092(8) 0.21158(11) 0.39670(6) 0.0318(4) Uani 1 1 d . . .
H2 H 0.2470 0.2695 0.4101 0.038 Uiso 1 1 calc R . .
O8 O -0.11692(11) 0.28660(14) 0.36877(7) 0.0521(5) Uani 1 1 d . . .
H8 H -0.0799 0.2630 0.3894 0.063 Uiso 1 1 calc R . .
O11 O 0.24638(10) 0.26773(14) 0.30156(6) 0.0458(5) Uani 1 1 d . . .
H11 H 0.2465 0.2388 0.3291 0.055 Uiso 1 1 calc R . .
C1A C 0.12301(10) 0.08144(14) 0.22355(7) 0.0232(4) Uani 1 1 d . . .
H1A H 0.1031 0.0158 0.2259 0.028 Uiso 1 1 calc R . .
C2A C 0.16902(10) 0.12231(15) 0.26709(7) 0.0249(4) Uani 1 1 d . . .
C3A C 0.19801(11) 0.21905(17) 0.26241(8) 0.0325(5) Uani 1 1 d . . .
C4A C 0.17952(14) 0.27085(19) 0.21688(9) 0.0413(6) Uani 1 1 d . . .
H4A H 0.1994 0.3365 0.2146 0.050 Uiso 1 1 calc R . .
C5A C 0.18575(11) 0.06630(15) 0.31782(7) 0.0259(4) Uani 1 1 d . . .
H5A H 0.2383 0.0787 0.3349 0.031 Uiso 1 1 calc R . .
C6A C 0.06816(11) 0.08100(14) 0.34674(7) 0.0233(4) Uani 1 1 d . . .
H6A H 0.0477 0.0323 0.3214 0.028 Uiso 1 1 calc R . .
C7A C 0.14038(10) 0.11045(14) 0.35204(7) 0.0236(4) Uani 1 1 d . . .
C8A C 0.16877(10) 0.18294(15) 0.38937(7) 0.0255(4) Uani 1 1 d . . .
C9A C 0.12608(11) 0.22507(15) 0.41888(7) 0.0271(4) Uani 1 1 d . . .
H9A H 0.1461 0.2750 0.4436 0.032 Uiso 1 1 calc R . .
C10A C 0.05416(11) 0.19425(15) 0.41221(7) 0.0257(4) Uani 1 1 d . . .
C11A C 0.02438(11) 0.11921(14) 0.37665(7) 0.0240(4) Uani 1 1 d . . .
C12A C -0.05398(11) 0.08240(15) 0.36991(7) 0.0251(4) Uani 1 1 d . . .
H12A H -0.0704 0.1076 0.3999 0.030 Uiso 1 1 calc R . .
C13A C -0.10420(10) 0.13074(15) 0.32325(7) 0.0252(4) Uani 1 1 d . . .
C14A C -0.13235(12) 0.22860(18) 0.32550(8) 0.0341(5) Uani 1 1 d . . .
C15A C 0.17519(12) -0.04914(15) 0.31185(8) 0.0290(4) Uani 1 1 d . . .
H15A H 0.1228 -0.0638 0.2974 0.035 Uiso 1 1 calc R . .
H15B H 0.2023 -0.0743 0.2875 0.035 Uiso 1 1 calc R . .
C16A C 0.20124(15) -0.10667(18) 0.36192(9) 0.0433(6) Uani 1 1 d . . .
H16A H 0.2553 -0.1090 0.3711 0.052 Uiso 1 1 calc R . .
H16B H 0.1858 -0.0688 0.3889 0.052 Uiso 1 1 calc R . .
C17A C 0.17223(18) -0.2137(2) 0.35993(13) 0.0654(9) Uani 1 1 d . . .
H17A H 0.1188 -0.2120 0.3516 0.098 Uiso 1 1 calc R . .
H17B H 0.1907 -0.2463 0.3930 0.098 Uiso 1 1 calc R . .
H17C H 0.1884 -0.2523 0.3339 0.098 Uiso 1 1 calc R . .
C18A C -0.05899(12) -0.03447(15) 0.37068(8) 0.0283(4) Uani 1 1 d . . .
H18A H -0.1109 -0.0549 0.3598 0.034 Uiso 1 1 calc R . .
H18B H -0.0337 -0.0630 0.3460 0.034 Uiso 1 1 calc R . .
C19A C -0.02528(14) -0.07915(17) 0.42296(8) 0.0368(5) Uani 1 1 d . . .
H19A H 0.0271 -0.0610 0.4333 0.044 Uiso 1 1 calc R . .
H19B H -0.0493 -0.0489 0.4479 0.044 Uiso 1 1 calc R . .
C20A C -0.03293(16) -0.19404(19) 0.42374(10) 0.0473(6) Uani 1 1 d . . .
H20A H -0.0848 -0.2124 0.4140 0.071 Uiso 1 1 calc R . .
H20B H -0.0109 -0.2195 0.4580 0.071 Uiso 1 1 calc R . .
H20C H -0.0081 -0.2244 0.3997 0.071 Uiso 1 1 calc R . .
N1B N -0.23834(10) -0.09935(14) 0.43425(7) 0.0335(4) Uani 1 1 d . . .
C1B C -0.23599(12) -0.02864(17) 0.39980(8) 0.0340(5) Uani 1 1 d . . .
H1B H -0.2497 -0.0474 0.3650 0.041 Uiso 1 1 calc R . .
N2B N -0.07019(10) 0.58520(13) 0.52120(7) 0.0343(4) Uani 1 1 d . . .
C2B C -0.21483(12) 0.07029(17) 0.41175(8) 0.0334(5) Uani 1 1 d . . .
H2B H -0.2142 0.1182 0.3857 0.040 Uiso 1 1 calc R . .
C3B C -0.19439(11) 0.09912(15) 0.46255(8) 0.0293(4) Uani 1 1 d . . .
C4B C -0.19760(14) 0.02668(18) 0.49868(9) 0.0388(5) Uani 1 1 d . . .
H4B H -0.1848 0.0435 0.5337 0.047 Uiso 1 1 calc R . .
C5B C -0.21993(14) -0.07088(18) 0.48282(9) 0.0406(6) Uani 1 1 d . . .
H5B H -0.2223 -0.1202 0.5079 0.049 Uiso 1 1 calc R . .
C6B C -0.16975(12) 0.20089(17) 0.47694(9) 0.0339(5) Uani 1 1 d . . .
C7B C -0.14804(12) 0.28543(16) 0.48786(9) 0.0340(5) Uani 1 1 d . . .
C8B C -0.07575(13) 0.52062(17) 0.55808(9) 0.0365(5) Uani 1 1 d . . .
H8B H -0.0616 0.5440 0.5921 0.044 Uiso 1 1 calc R . .
C9B C -0.10081(12) 0.42210(16) 0.54943(9) 0.0339(5) Uani 1 1 d . . .
H9B H -0.1037 0.3789 0.5768 0.041 Uiso 1 1 calc R . .
C10B C -0.12180(11) 0.38726(16) 0.49939(8) 0.0307(5) Uani 1 1 d . . .
C11B C -0.11601(12) 0.45370(16) 0.46093(8) 0.0324(5) Uani 1 1 d . . .
H11B H -0.1293 0.4323 0.4265 0.039 Uiso 1 1 calc R . .
C12B C -0.09075(12) 0.55130(16) 0.47336(9) 0.0339(5) Uani 1 1 d . . .
H12B H -0.0878 0.5965 0.4467 0.041 Uiso 1 1 calc R . .
N1C N 0.1219(7) 0.5228(9) 0.1673(5) 0.075(3) Uani 0.25 1 d PD A 3
C1C C 0.1437(7) 0.5117(9) 0.2117(4) 0.056(3) Uani 0.25 1 d PD A 3
C2C C 0.1751(7) 0.5063(9) 0.2661(4) 0.060(3) Uani 0.25 1 d PD A 3
N1D N 0.0538(7) 0.4556(8) 0.3084(3) 0.141(4) Uani 0.50 1 d PD B 1
C1D C 0.0298(5) 0.3815(6) 0.2842(3) 0.083(2) Uani 0.50 1 d PD . 1
C2D C 0.0000 0.2956(3) 0.2500 0.0641(12) Uani 1 2 d SD . 1
N1E N 0.0844(8) 0.5395(10) 0.3187(4) 0.075(4) Uani 0.25 1 d PD C 2
C1E C 0.1082(8) 0.5584(13) 0.2831(6) 0.089(5) Uani 0.25 1 d PD C 2
C2E C 0.1239(8) 0.6023(13) 0.2339(6) 0.081(5) Uani 0.25 1 d PD C 2
N1F N 0.0000 0.8627(8) 0.2500 0.070(2) Uiso 0.50 2 d SPD . 4
C1F C 0.0219(6) 0.8055(8) 0.2345(4) 0.0359(19) Uiso 0.25 1 d PD . 4
C2F C 0.0617(9) 0.7179(11) 0.2189(6) 0.069(4) Uiso 0.25 1 d PD D 4
N1G N 0.0000 0.8158(11) 0.2500 0.104(4) Uiso 0.50 2 d SPD . 5
C2G C 0.0902(11) 0.6715(15) 0.2229(8) 0.094(5) Uiso 0.25 1 d PD E 5
C1G C 0.0410(8) 0.7592(11) 0.2328(5) 0.065(3) Uiso 0.25 1 d PD . 5

loop_
_atom_site_aniso_label
_atom_site_aniso_U_11
_atom_site_aniso_U_22
_atom_site_aniso_U_33
_atom_site_aniso_U_23
_atom_site_aniso_U_13
_atom_site_aniso_U_12
O1 0.0413(9) 0.0280(8) 0.0334(8) -0.0123(6) 0.0175(7) -0.0052(6)
O2 0.0254(7) 0.0298(8) 0.0375(8) -0.0112(6) 0.0029(6) -0.0028(6)
O8 0.0667(13) 0.0527(11) 0.0350(9) -0.0149(8) 0.0090(8) 0.0298(9)
O11 0.0444(10) 0.0527(11) 0.0381(9) -0.0048(8) 0.0064(8) -0.0270(8)
C1A 0.0224(9) 0.0230(9) 0.0264(9) -0.0020(7) 0.0101(7) 0.0026(7)
C2A 0.0216(9) 0.0275(10) 0.0274(10) -0.0032(8) 0.0095(7) 0.0017(7)
C3A 0.0254(10) 0.0409(12) 0.0327(11) -0.0047(9) 0.0099(8) -0.0119(9)
C4A 0.0443(13) 0.0423(13) 0.0391(13) 0.0027(10) 0.0140(10) -0.0230(11)
C5A 0.0222(9) 0.0279(10) 0.0265(10) -0.0040(8) 0.0040(7) 0.0034(7)
C6A 0.0291(10) 0.0205(9) 0.0193(9) -0.0028(7) 0.0041(7) 0.0012(7)
C7A 0.0253(9) 0.0227(9) 0.0219(9) -0.0014(7) 0.0042(7) 0.0029(7)
C8A 0.0249(9) 0.0233(9) 0.0262(10) -0.0009(7) 0.0024(8) 0.0004(7)
C9A 0.0335(11) 0.0219(9) 0.0243(10) -0.0061(7) 0.0043(8) -0.0019(8)
C10A 0.0338(10) 0.0223(9) 0.0238(9) -0.0021(7) 0.0122(8) 0.0011(8)
C11A 0.0287(10) 0.0220(9) 0.0215(9) -0.0003(7) 0.0069(7) -0.0006(7)
C12A 0.0297(10) 0.0259(10) 0.0221(9) -0.0018(7) 0.0106(8) -0.0016(8)
C13A 0.0240(9) 0.0280(10) 0.0265(10) 0.0009(7) 0.0119(8) -0.0001(7)
C14A 0.0356(11) 0.0385(12) 0.0312(11) -0.0060(9) 0.0139(9) 0.0105(9)
C15A 0.0333(11) 0.0268(10) 0.0259(10) -0.0022(8) 0.0056(8) 0.0090(8)
C16A 0.0602(16) 0.0377(13) 0.0278(11) 0.0017(9) 0.0030(10) 0.0196(11)
C17A 0.0571(18) 0.0633(19) 0.068(2) 0.0384(16) 0.0016(15) 0.0028(14)
C18A 0.0332(10) 0.0272(10) 0.0259(10) 0.0008(8) 0.0098(8) -0.0038(8)
C19A 0.0451(13) 0.0353(12) 0.0283(11) 0.0068(9) 0.0059(9) -0.0040(10)
C20A 0.0586(16) 0.0372(13) 0.0441(14) 0.0126(11) 0.0092(12) -0.0008(11)
N1B 0.0314(9) 0.0291(9) 0.0379(10) -0.0061(8) 0.0047(8) -0.0046(7)
C1B 0.0365(11) 0.0380(12) 0.0296(11) -0.0085(9) 0.0122(9) -0.0065(9)
N2B 0.0411(10) 0.0252(9) 0.0401(10) -0.0082(7) 0.0166(8) -0.0028(7)
C2B 0.0372(11) 0.0341(11) 0.0326(11) -0.0002(9) 0.0155(9) -0.0045(9)
C3B 0.0275(10) 0.0262(10) 0.0358(11) -0.0053(8) 0.0113(8) -0.0042(8)
C4B 0.0519(14) 0.0367(12) 0.0248(10) -0.0038(9) 0.0038(9) -0.0105(10)
C5B 0.0512(14) 0.0317(12) 0.0324(12) 0.0043(9) -0.0017(10) -0.0078(10)
C6B 0.0325(11) 0.0309(11) 0.0413(12) -0.0057(9) 0.0152(9) -0.0036(9)
C7B 0.0330(11) 0.0301(11) 0.0414(12) -0.0079(9) 0.0142(9) -0.0039(9)
C8B 0.0441(13) 0.0324(11) 0.0351(12) -0.0084(9) 0.0136(10) -0.0012(9)
C9B 0.0394(12) 0.0294(11) 0.0350(11) -0.0029(9) 0.0136(9) -0.0012(9)
C10B 0.0291(10) 0.0255(10) 0.0398(12) -0.0064(8) 0.0130(9) -0.0016(8)
C11B 0.0351(11) 0.0310(11) 0.0331(11) -0.0076(9) 0.0122(9) -0.0010(9)
C12B 0.0407(12) 0.0263(10) 0.0384(12) -0.0037(9) 0.0166(10) -0.0008(9)
N1C 0.077(8) 0.062(7) 0.096(10) -0.024(6) 0.042(7) -0.002(6)
C1C 0.073(8) 0.059(7) 0.046(6) -0.001(5) 0.031(6) 0.005(6)
C2C 0.080(8) 0.044(6) 0.067(8) 0.008(5) 0.041(7) 0.012(6)
N1D 0.226(12) 0.142(9) 0.046(4) -0.005(5) 0.019(5) 0.045(9)
C1D 0.114(6) 0.098(6) 0.044(4) 0.019(4) 0.033(4) 0.039(5)
C2D 0.056(2) 0.046(2) 0.101(4) 0.000 0.039(3) 0.000
N1E 0.107(10) 0.066(7) 0.038(6) -0.003(5) -0.005(6) -0.030(7)
C1E 0.058(8) 0.097(12) 0.110(14) -0.051(11) 0.014(8) -0.026(8)
C2E 0.066(9) 0.099(12) 0.096(11) -0.037(9) 0.055(8) -0.050(9)

loop_
_atom_type_symbol
_atom_type_description
_atom_type_scat_dispersion_real
_atom_type_scat_dispersion_imag
_atom_type_scat_source
C C 0.0033 0.0016 'International Tables Vol C Tables 4.2.6.8 and 6.1.1.4'
H H 0.0000 0.0000 'International Tables Vol C Tables 4.2.6.8 and 6.1.1.4'
N N 0.0061 0.0033 'International Tables Vol C Tables 4.2.6.8 and 6.1.1.4'
O O 0.0106 0.0060 'International Tables Vol C Tables 4.2.6.8 and 6.1.1.4'

loop_
_geom_angle_atom_site_label_1
_geom_angle_atom_site_label_2
_geom_angle_atom_site_label_3
_geom_angle
_geom_angle_site_symmetry_1
_geom_angle_site_symmetry_3
C10A O1 H1 109.5 . .
C8A O2 H2 109.5 . .
C14A O8 H8 109.5 . .
C3A O11 H11 109.5 . .
C2A C1A C13A 124.18(18) . 2
C2A C1A H1A 117.9 . .
C13A C1A H1A 117.9 2 .
C1A C2A C3A 116.63(18) . .
C1A C2A C5A 121.91(18) . .
C3A C2A C5A 121.44(18) . .
O11 C3A C4A 115.86(19) . .
O11 C3A C2A 123.4(2) . .
C4A C3A C2A 120.8(2) . .
C3A C4A C14A 121.0(2) . 2
C3A C4A H4A 119.5 . .
C14A C4A H4A 119.5 2 .
C2A C5A C7A 110.30(15) . .
C2A C5A C15A 112.90(16) . .
C7A C5A C15A 111.22(17) . .
C2A C5A H5A 107.4 . .
C7A C5A H5A 107.4 . .
C15A C5A H5A 107.4 . .
C11A C6A C7A 123.40(17) . .
C11A C6A H6A 118.3 . .
C7A C6A H6A 118.3 . .
C6A C7A C8A 116.97(17) . .
C6A C7A C5A 121.08(17) . .
C8A C7A C5A 121.93(17) . .
O2 C8A C9A 120.25(17) . .
O2 C8A C7A 118.49(17) . .
C9A C8A C7A 121.26(18) . .
C10A C9A C8A 120.04(18) . .
C10A C9A H9A 120.0 . .
C8A C9A H9A 120.0 . .
O1 C10A C9A 121.22(17) . .
O1 C10A C11A 118.18(18) . .
C9A C10A C11A 120.60(17) . .
C6A C11A C10A 117.64(18) . .
C6A C11A C12A 121.12(17) . .
C10A C11A C12A 121.22(17) . .
C13A C12A C11A 110.68(15) . .
C13A C12A C18A 113.59(17) . .
C11A C12A C18A 112.08(16) . .
C13A C12A H12A 106.7 . .
C11A C12A H12A 106.7 . .
C18A C12A H12A 106.7 . .
C1A C13A C14A 117.00(18) 2 .
C1A C13A C12A 122.17(17) 2 .
C14A C13A C12A 120.82(18) . .
O8 C14A C4A 116.5(2) . 2
O8 C14A C13A 123.1(2) . .
C4A C14A C13A 120.3(2) 2 .
C16A C15A C5A 112.98(17) . .
C16A C15A H15A 109.0 . .
C5A C15A H15A 109.0 . .
C16A C15A H15B 109.0 . .
C5A C15A H15B 109.0 . .
H15A C15A H15B 107.8 . .
C17A C16A C15A 113.4(2) . .
C17A C16A H16A 108.9 . .
C15A C16A H16A 108.9 . .
C17A C16A H16B 108.9 . .
C15A C16A H16B 108.9 . .
H16A C16A H16B 107.7 . .
C16A C17A H17A 109.5 . .
C16A C17A H17B 109.5 . .
H17A C17A H17B 109.5 . .
C16A C17A H17C 109.5 . .
H17A C17A H17C 109.5 . .
H17B C17A H17C 109.5 . .
C19A C18A C12A 112.60(17) . .
C19A C18A H18A 109.1 . .
C12A C18A H18A 109.1 . .
C19A C18A H18B 109.1 . .
C12A C18A H18B 109.1 . .
H18A C18A H18B 107.8 . .
C20A C19A C18A 112.2(2) . .
C20A C19A H19A 109.2 . .
C18A C19A H19A 109.2 . .
C20A C19A H19B 109.2 . .
C18A C19A H19B 109.2 . .
H19A C19A H19B 107.9 . .
C19A C20A H20A 109.5 . .
C19A C20A H20B 109.5 . .
H20A C20A H20B 109.5 . .
C19A C20A H20C 109.5 . .
H20A C20A H20C 109.5 . .
H20B C20A H20C 109.5 . .
C1B N1B C5B 117.18(19) . .
N1B C1B C2B 123.6(2) . .
N1B C1B H1B 118.2 . .
C2B C1B H1B 118.2 . .
C8B N2B C12B 117.41(19) . .
C1B C2B C3B 119.0(2) . .
C1B C2B H2B 120.5 . .
C3B C2B H2B 120.5 . .
C4B C3B C2B 117.97(19) . .
C4B C3B C6B 121.1(2) . .
C2B C3B C6B 121.0(2) . .
C3B C4B C5B 118.7(2) . .
C3B C4B H4B 120.6 . .
C5B C4B H4B 120.6 . .
N1B C5B C4B 123.5(2) . .
N1B C5B H5B 118.2 . .
C4B C5B H5B 118.2 . .
C7B C6B C3B 178.0(2) . .
C6B C7B C10B 178.2(3) . .
N2B C8B C9B 123.7(2) . .
N2B C8B H8B 118.1 . .
C9B C8B H8B 118.1 . .
C8B C9B C10B 118.4(2) . .
C8B C9B H9B 120.8 . .
C10B C9B H9B 120.8 . .
C11B C10B C9B 118.18(19) . .
C11B C10B C7B 120.7(2) . .
C9B C10B C7B 121.2(2) . .
C12B C11B C10B 119.1(2) . .
C12B C11B H11B 120.4 . .
C10B C11B H11B 120.4 . .
N2B C12B C11B 123.1(2) . .
N2B C12B H12B 118.5 . .
C11B C12B H12B 118.5 . .
N1C C1C C2C 174.5(14) . .
N1D C1D C2D 174.6(8) . .
N1D C1D C1D 125.6(6) . 2
C2D C1D C1D 49.6(3) . 2
C1D C2D C1D 80.7(6) 2 .
N1E C1E C2E 166.0(18) . .
C1F N1F C1F 82.6(14) 2 .
N1F C1F C1F 48.7(7) . 2
N1F C1F C2F 171.7(11) . .
C1F C1F C2F 128.5(7) 2 .
C1G N1G C1G 106.6(18) . 2
N1G C1G C2G 165.4(15) . .
N1G C1G C1G 36.7(9) . 2
C2G C1G C1G 130.7(9) . 2

loop_
_geom_bond_atom_site_label_1
_geom_bond_atom_site_label_2
_geom_bond_distance
_geom_bond_site_symmetry_2
O1 C10A 1.376(2) .
O1 H1 0.8400 .
O2 C8A 1.381(2) .
O2 H2 0.8400 .
O8 C14A 1.373(3) .
O8 H8 0.8400 .
O11 C3A 1.377(3) .
O11 H11 0.8400 .
C1A C2A 1.392(3) .
C1A C13A 1.395(3) 2
C1A H1A 0.9500 .
C2A C3A 1.403(3) .
C2A C5A 1.527(3) .
C3A C4A 1.381(3) .
C4A C14A 1.387(3) 2
C4A H4A 0.9500 .
C5A C7A 1.530(3) .
C5A C15A 1.534(3) .
C5A H5A 1.0000 .
C6A C11A 1.392(3) .
C6A C7A 1.393(3) .
C6A H6A 0.9500 .
C7A C8A 1.399(3) .
C8A C9A 1.389(3) .
C9A C10A 1.388(3) .
C9A H9A 0.9500 .
C10A C11A 1.399(3) .
C11A C12A 1.526(3) .
C12A C13A 1.523(3) .
C12A C18A 1.540(3) .
C12A H12A 1.0000 .
C13A C1A 1.395(3) 2
C13A C14A 1.400(3) .
C14A C4A 1.386(3) 2
C15A C16A 1.529(3) .
C15A H15A 0.9900 .
C15A H15B 0.9900 .
C16A C17A 1.506(4) .
C16A H16A 0.9900 .
C16A H16B 0.9900 .
C17A H17A 0.9800 .
C17A H17B 0.9800 .
C17A H17C 0.9800 .
C18A C19A 1.525(3) .
C18A H18A 0.9900 .
C18A H18B 0.9900 .
C19A C20A 1.518(3) .
C19A H19A 0.9900 .
C19A H19B 0.9900 .
C20A H20A 0.9800 .
C20A H20B 0.9800 .
C20A H20C 0.9800 .
N1B C1B 1.329(3) .
N1B C5B 1.335(3) .
C1B C2B 1.376(3) .
C1B H1B 0.9500 .
N2B C8B 1.339(3) .
N2B C12B 1.339(3) .
C2B C3B 1.393(3) .
C2B H2B 0.9500 .
C3B C4B 1.382(3) .
C3B C6B 1.439(3) .
C4B C5B 1.385(3) .
C4B H4B 0.9500 .
C5B H5B 0.9500 .
C6B C7B 1.197(3) .
C7B C10B 1.435(3) .
C8B C9B 1.379(3) .
C8B H8B 0.9500 .
C9B C10B 1.398(3) .
C9B H9B 0.9500 .
C10B C11B 1.389(3) .
C11B C12B 1.382(3) .
C11B H11B 0.9500 .
C12B H12B 0.9500 .
N1C C1C 1.184(13) .
C1C C2C 1.455(13) .
N1D C1D 1.199(11) .
C1D C2D 1.484(9) .
C1D C1D 1.922(15) 2
C2D C1D 1.484(9) 2
N1E C1E 1.193(14) .
C1E C2E 1.555(15) .
N1F C1F 1.002(11) 2
N1F C1F 1.002(11) .
C1F C1F 1.32(2) 2
C1F C2F 1.495(14) .
N1G C1G 1.247(14) .
N1G C1G 1.247(14) 2
C2G C1G 1.548(16) .
C1G C1G 2.00(3) 2

loop_
_geom_torsion_atom_site_label_1
_geom_torsion_atom_site_label_2
_geom_torsion_atom_site_label_3
_geom_torsion_atom_site_label_4
_geom_torsion
_geom_torsion_site_symmetry_1
_geom_torsion_site_symmetry_4
C13A C1A C2A C3A -0.5(3) 2 .
C13A C1A C2A C5A 177.95(17) 2 .
C1A C2A C3A O11 -177.54(19) . .
C5A C2A C3A O11 4.0(3) . .
C1A C2A C3A C4A 1.6(3) . .
C5A C2A C3A C4A -176.8(2) . .
O11 C3A C4A C14A 178.8(2) . 2
C2A C3A C4A C14A -0.5(4) . 2
C1A C2A C5A C7A -101.2(2) . .
C3A C2A C5A C7A 77.1(2) . .
C1A C2A C5A C15A 23.9(3) . .
C3A C2A C5A C15A -157.78(18) . .
C11A C6A C7A C8A -0.6(3) . .
C11A C6A C7A C5A -179.62(18) . .
C2A C5A C7A C6A 81.8(2) . .
C15A C5A C7A C6A -44.3(2) . .
C2A C5A C7A C8A -97.2(2) . .
C15A C5A C7A C8A 136.70(19) . .
C6A C7A C8A O2 178.05(17) . .
C5A C7A C8A O2 -2.9(3) . .
C6A C7A C8A C9A -1.4(3) . .
C5A C7A C8A C9A 177.60(18) . .
O2 C8A C9A C10A -178.43(18) . .
C7A C8A C9A C10A 1.1(3) . .
C8A C9A C10A O1 -178.32(18) . .
C8A C9A C10A C11A 1.4(3) . .
C7A C6A C11A C10A 2.9(3) . .
C7A C6A C11A C12A -178.65(18) . .
O1 C10A C11A C6A 176.46(17) . .
C9A C10A C11A C6A -3.2(3) . .
O1 C10A C11A C12A -2.0(3) . .
C9A C10A C11A C12A 178.29(18) . .
C6A C11A C12A C13A -76.9(2) . .
C10A C11A C12A C13A 101.5(2) . .
C6A C11A C12A C18A 51.0(2) . .
C10A C11A C12A C18A -130.55(19) . .
C11A C12A C13A C1A 96.4(2) . 2
C18A C12A C13A C1A -30.7(2) . 2
C11A C12A C13A C14A -82.2(2) . .
C18A C12A C13A C14A 150.70(19) . .
C1A C13A C14A O8 -178.5(2) 2 .
C12A C13A C14A O8 0.2(3) . .
C1A C13A C14A C4A 3.0(3) 2 2
C12A C13A C14A C4A -178.3(2) . 2
C2A C5A C15A C16A 172.55(18) . .
C7A C5A C15A C16A -62.9(2) . .
C5A C15A C16A C17A 163.3(2) . .
C13A C12A C18A C19A -164.30(17) . .
C11A C12A C18A C19A 69.3(2) . .
C12A C18A C19A C20A 177.9(2) . .
C5B N1B C1B C2B 1.0(3) . .
N1B C1B C2B C3B 0.2(3) . .
C1B C2B C3B C4B -1.1(3) . .
C1B C2B C3B C6B 178.1(2) . .
C2B C3B C4B C5B 0.8(3) . .
C6B C3B C4B C5B -178.4(2) . .
C1B N1B C5B C4B -1.2(4) . .
C3B C4B C5B N1B 0.3(4) . .
C4B C3B C6B C7B 136(9) . .
C2B C3B C6B C7B -43(9) . .
C3B C6B C7B C10B 30(15) . .
C12B N2B C8B C9B 0.4(3) . .
N2B C8B C9B C10B -0.1(4) . .
C8B C9B C10B C11B 0.3(3) . .
C8B C9B C10B C7B 179.7(2) . .
C6B C7B C10B C11B 11(8) . .
C6B C7B C10B C9B -168(100) . .
C9B C10B C11B C12B -0.7(3) . .
C7B C10B C11B C12B 179.8(2) . .
C8B N2B C12B C11B -0.9(3) . .
C10B C11B C12B N2B 1.1(3) . .
N1D C1D C2D C1D -28(10) . 2
C1F N1F C1F C2F -73(8) 2 .
C1G N1G C1G C2G -34(5) 2 .
